data_4081201
loop_
_publ_author_name
'Talavera, M.'
'Bola\~no, S.'
'Bravo, J.'
'Castro, J.'
'Garc\?\'ia-Font\'an, S.'
'Hermida-Ram\'on, J. M.'

_publ_section_title
;
 Formation of Indanone from an Iridanaphthalene Complex
;
_journal_issue 15
_journal_name_full Organometallics
_journal_page_first 4058
_journal_paper_doi 10.1021/om400702b
_journal_volume 32
_journal_year 2013
_chemical_formula_sum 'C53 H57 B Ir O P'
_chemical_formula_weight 943.97
_chemical_name_systematic
; 
 ? 
;
_space_group_IT_number 14
_symmetry_cell_setting monoclinic
_symmetry_space_group_name_Hall '-P 2ybc'
_symmetry_space_group_name_H-M 'P 1 21/c 1'
_atom_sites_solution_hydrogens geom
_atom_sites_solution_primary direct
_atom_sites_solution_secondary difmap
_audit_creation_method SHELXL-97
_cell_angle_alpha 90.00
_cell_angle_beta 96.711(2)
_cell_angle_gamma 90.00
_cell_formula_units_Z 4
_cell_length_a 13.2756(11)
_cell_length_b 17.7922(15)
_cell_length_c 18.8274(16)
_cell_measurement_reflns_used 3477
_cell_measurement_temperature 173(2)
_cell_measurement_theta_max 27.05
_cell_measurement_theta_min 2.18
_cell_volume 4416.6(6)
_computing_cell_refinement 'Bruker SAINT'
_computing_data_collection 'Bruker SMART'
_computing_data_reduction 'Bruker SAINT'
_computing_structure_refinement 'SHELXL-97 (Sheldrick, 1997)'
_computing_structure_solution 'SHELXS-97 (Sheldrick, 1990)'
_diffrn_ambient_temperature 173(2)
_diffrn_measured_fraction_theta_full 0.921
_diffrn_measured_fraction_theta_max 0.921
_diffrn_measurement_device_type 'Bruker SMART 1000 CCD'
_diffrn_measurement_method '\f and \w scans'
_diffrn_radiation_monochromator graphite
_diffrn_radiation_source 'fine-focus sealed tube'
_diffrn_radiation_type MoK\a
_diffrn_radiation_wavelength 0.71073
_diffrn_reflns_av_R_equivalents 0.0979
_diffrn_reflns_av_sigmaI/netI 0.1404
_diffrn_reflns_limit_h_max 17
_diffrn_reflns_limit_h_min -17
_diffrn_reflns_limit_k_max 23
_diffrn_reflns_limit_k_min -23
_diffrn_reflns_limit_l_max 24
_diffrn_reflns_limit_l_min -24
_diffrn_reflns_number 28713
_diffrn_reflns_theta_full 28.03
_diffrn_reflns_theta_max 28.03
_diffrn_reflns_theta_min 1.54
_exptl_absorpt_coefficient_mu 3.097
_exptl_absorpt_correction_T_max 0.7456
_exptl_absorpt_correction_T_min 0.6401
_exptl_absorpt_correction_type multi-scan
_exptl_absorpt_process_details SADABS
_exptl_crystal_colour brown
_exptl_crystal_density_diffrn 1.420
_exptl_crystal_density_method 'not measured'
_exptl_crystal_description plate
_exptl_crystal_F_000 1920
_exptl_crystal_size_max 0.15
_exptl_crystal_size_mid 0.12
_exptl_crystal_size_min 0.03
_refine_diff_density_max 1.551
_refine_diff_density_min -1.816
_refine_diff_density_rms 0.183
_refine_ls_extinction_method none
_refine_ls_goodness_of_fit_ref 0.951
_refine_ls_hydrogen_treatment mixed
_refine_ls_matrix_type full
_refine_ls_number_parameters 512
_refine_ls_number_reflns 9861
_refine_ls_number_restraints 0
_refine_ls_restrained_S_all 0.951
_refine_ls_R_factor_all 0.1099
_refine_ls_R_factor_gt 0.0506
_refine_ls_shift/su_max 0.002
_refine_ls_shift/su_mean 0.000
_refine_ls_structure_factor_coef Fsqd
_refine_ls_weighting_details 'calc w=1/[\s^2^(Fo^2^)+(0.0465P)^2^+0.0000P] where P=(Fo^2^+2Fc^2^)/3'
_refine_ls_weighting_scheme calc
_refine_ls_wR_factor_gt 0.0923
_refine_ls_wR_factor_ref 0.1144
_reflns_number_gt 5971
_reflns_number_total 9861
_reflns_threshold_expression >2sigma(I)
_cod_data_source_file om400702b_si_003.cif
_cod_data_source_block 2b_BPh4
_cod_depositor_comments
;
The following automatic conversions were performed:

'_symmetry_cell_setting' value 'Monoclinic' changed to 'monoclinic'
according to /home/saulius/struct/CIF-dictionaries/cif_core.dic
dictionary named 'cif_core.dic' version 2.4.2 from 2011-04-26.

Automatic conversion script
Id: cif_fix_values 1891 2012-01-12 08:04:46Z andrius 
;
_cod_original_sg_symbol_H-M 'P2(1)/c  '
_cod_database_code 4081201

loop_
_symmetry_equiv_pos_as_xyz
'x, y, z'
'-x, y+1/2, -z+1/2'
'-x, -y, -z'
'x, -y-1/2, z-1/2'

loop_
_atom_site_label
_atom_site_type_symbol
_atom_site_fract_x
_atom_site_fract_y
_atom_site_fract_z
_atom_site_U_iso_or_equiv
_atom_site_adp_type
_atom_site_occupancy
_atom_site_symmetry_multiplicity
_atom_site_calc_flag
_atom_site_refinement_flags
CT1 H 0.3786 1.0806 0.2838 0.000 Uiso 0.00 1 d P
Ir Ir 0.32626(2) 0.980753(15) 0.295191(14) 0.02465(9) Uani 1 1 d .
C1 C 0.4572(6) 1.0533(4) 0.2667(4) 0.0356(19) Uani 1 1 d .
C2 C 0.4348(6) 1.0695(4) 0.3384(4) 0.0342(18) Uani 1 1 d .
C3 C 0.3341(6) 1.1030(4) 0.3338(4) 0.0331(19) Uani 1 1 d .
C4 C 0.2956(6) 1.1039(4) 0.2602(4) 0.0350(19) Uani 1 1 d .
C5 C 0.3713(6) 1.0732(4) 0.2198(4) 0.0341(18) Uani 1 1 d .
C6 C 0.5596(6) 1.0281(5) 0.2477(5) 0.057(2) Uani 1 1 d .
H6A H 0.5507 1.0015 0.2018 0.085 Uiso 1 1 calc R
H6B H 0.5912 0.9943 0.2850 0.085 Uiso 1 1 calc R
H6C H 0.6031 1.0720 0.2440 0.085 Uiso 1 1 calc R
C7 C 0.5088(7) 1.0630(5) 0.4047(5) 0.067(3) Uani 1 1 d .
H7A H 0.4718 1.0548 0.4461 0.100 Uiso 1 1 calc R
H7B H 0.5484 1.1095 0.4115 0.100 Uiso 1 1 calc R
H7C H 0.5546 1.0206 0.3998 0.100 Uiso 1 1 calc R
C8 C 0.2877(7) 1.1392(5) 0.3937(5) 0.062(3) Uani 1 1 d .
H8A H 0.3039 1.1930 0.3952 0.093 Uiso 1 1 calc R
H8B H 0.3148 1.1158 0.4391 0.093 Uiso 1 1 calc R
H8C H 0.2139 1.1326 0.3862 0.093 Uiso 1 1 calc R
C9 C 0.1982(6) 1.1421(4) 0.2295(5) 0.057(3) Uani 1 1 d .
H9A H 0.1529 1.1469 0.2667 0.085 Uiso 1 1 calc R
H9B H 0.1650 1.1121 0.1898 0.085 Uiso 1 1 calc R
H9C H 0.2137 1.1922 0.2119 0.085 Uiso 1 1 calc R
C10 C 0.3647(7) 1.0763(5) 0.1397(4) 0.056(3) Uani 1 1 d .
H10A H 0.3824 1.1269 0.1248 0.084 Uiso 1 1 calc R
H10B H 0.2954 1.0642 0.1190 0.084 Uiso 1 1 calc R
H10C H 0.4119 1.0397 0.1230 0.084 Uiso 1 1 calc R
P1 P 0.17983(16) 0.92955(12) 0.23846(11) 0.0363(5) Uani 1 1 d .
C41 C 0.0672(6) 0.9703(5) 0.2685(5) 0.056(2) Uani 1 1 d .
H41A H 0.0072 0.9432 0.2467 0.083 Uiso 1 1 calc R
H41B H 0.0622 1.0233 0.2543 0.083 Uiso 1 1 calc R
H41C H 0.0714 0.9665 0.3207 0.083 Uiso 1 1 calc R
C51 C 0.1607(7) 0.9392(5) 0.1427(4) 0.053(2) Uani 1 1 d .
H51A H 0.2175 0.9160 0.1220 0.079 Uiso 1 1 calc R
H51B H 0.1567 0.9926 0.1300 0.079 Uiso 1 1 calc R
H51C H 0.0973 0.9142 0.1239 0.079 Uiso 1 1 calc R
C61 C 0.1599(7) 0.8311(4) 0.2513(5) 0.055(3) Uani 1 1 d .
H61A H 0.0924 0.8170 0.2286 0.082 Uiso 1 1 calc R
H61B H 0.1651 0.8201 0.3026 0.082 Uiso 1 1 calc R
H61C H 0.2115 0.8023 0.2297 0.082 Uiso 1 1 calc R
C21 C 0.4121(5) 0.8185(4) 0.3171(4) 0.0306(17) Uani 1 1 d .
C22 C 0.3937(6) 0.8828(4) 0.2727(4) 0.0315(17) Uani 1 1 d .
C23 C 0.4289(6) 0.8769(4) 0.2051(4) 0.041(2) Uani 1 1 d .
H23 H 0.4155 0.9173 0.1723 0.049 Uiso 1 1 calc R
C24 C 0.4817(7) 0.8157(5) 0.1840(5) 0.058(3) Uani 1 1 d .
H24 H 0.5054 0.8155 0.1383 0.069 Uiso 1 1 calc R
C25 C 0.5003(7) 0.7549(5) 0.2287(4) 0.052(2) Uani 1 1 d .
H25 H 0.5364 0.7126 0.2142 0.062 Uiso 1 1 calc R
C26 C 0.4664(7) 0.7563(4) 0.2936(4) 0.047(2) Uani 1 1 d .
H26 H 0.4794 0.7142 0.3244 0.056 Uiso 1 1 calc R
C11 C 0.2882(5) 0.9361(4) 0.3839(4) 0.0300(17) Uani 1 1 d .
C12 C 0.3186(6) 0.8663(4) 0.4156(4) 0.0323(18) Uani 1 1 d .
H12 H 0.2975 0.8555 0.4610 0.039 Uiso 1 1 calc R
C13 C 0.3748(5) 0.8139(4) 0.3869(4) 0.0304(17) Uani 1 1 d .
O1 O 0.2291(4) 0.9799(3) 0.4180(2) 0.0415(13) Uani 1 1 d .
C14 C 0.1954(7) 0.9601(5) 0.4873(4) 0.055(3) Uani 1 1 d .
H14A H 0.1643 0.9101 0.4841 0.083 Uiso 1 1 calc R
H14B H 0.1456 0.9971 0.4996 0.083 Uiso 1 1 calc R
H14C H 0.2538 0.9600 0.5243 0.083 Uiso 1 1 calc R
C31 C 0.3991(6) 0.7429(4) 0.4289(4) 0.037(2) Uani 1 1 d .
C32 C 0.4939(6) 0.7320(5) 0.4656(4) 0.044(2) Uani 1 1 d .
H32 H 0.5446 0.7698 0.4663 0.053 Uiso 1 1 calc R
C33 C 0.5139(8) 0.6634(6) 0.5023(4) 0.061(3) Uani 1 1 d .
H33 H 0.5791 0.6544 0.5275 0.074 Uiso 1 1 calc R
C34 C 0.4397(9) 0.6094(6) 0.5017(5) 0.067(3) Uani 1 1 d .
H34 H 0.4542 0.5634 0.5263 0.081 Uiso 1 1 calc R
C35 C 0.3448(9) 0.6213(5) 0.4660(5) 0.065(3) Uani 1 1 d .
H35 H 0.2937 0.5839 0.4663 0.078 Uiso 1 1 calc R
C36 C 0.3243(7) 0.6871(5) 0.4299(5) 0.057(3) Uani 1 1 d .
H36 H 0.2587 0.6953 0.4052 0.068 Uiso 1 1 calc R
B B 0.0453(7) 1.2369(4) -0.0013(4) 0.029(2) Uani 1 1 d .
C11B C -0.0494(6) 1.2783(4) -0.0486(4) 0.0338(18) Uani 1 1 d .
C12B C -0.1475(6) 1.2512(4) -0.0527(5) 0.041(2) Uani 1 1 d .
H12D H -0.1605 1.2087 -0.0246 0.049 Uiso 1 1 calc R
C13B C -0.2272(7) 1.2831(5) -0.0958(6) 0.061(3) Uani 1 1 d .
H13D H -0.2936 1.2631 -0.0956 0.074 Uiso 1 1 calc R
C14B C -0.2124(9) 1.3430(6) -0.1388(5) 0.066(3) Uani 1 1 d .
H14D H -0.2674 1.3643 -0.1690 0.079 Uiso 1 1 calc R
C15B C -0.1142(9) 1.3724(5) -0.1375(4) 0.056(3) Uani 1 1 d .
H15D H -0.1011 1.4133 -0.1674 0.068 Uiso 1 1 calc R
C16B C -0.0374(7) 1.3407(4) -0.0921(4) 0.043(2) Uani 1 1 d .
H16D H 0.0282 1.3626 -0.0901 0.052 Uiso 1 1 calc R
C21B C 0.0016(5) 1.1808(4) 0.0573(4) 0.0310(17) Uani 1 1 d .
C22B C -0.0196(5) 1.2060(4) 0.1241(4) 0.0339(18) Uani 1 1 d .
H22D H -0.0025 1.2561 0.1379 0.041 Uiso 1 1 calc R
C23B C -0.0651(6) 1.1599(4) 0.1715(4) 0.0375(19) Uani 1 1 d .
H23D H -0.0773 1.1787 0.2170 0.045 Uiso 1 1 calc R
C24B C -0.0921(6) 1.0877(5) 0.1523(4) 0.042(2) Uani 1 1 d .
H24D H -0.1257 1.0567 0.1833 0.051 Uiso 1 1 calc R
C25B C -0.0695(6) 1.0606(5) 0.0873(5) 0.046(2) Uani 1 1 d .
H25D H -0.0858 1.0101 0.0742 0.055 Uiso 1 1 calc R
C26B C -0.0240(6) 1.1056(4) 0.0417(4) 0.0371(19) Uani 1 1 d .
H26D H -0.0091 1.0851 -0.0025 0.045 Uiso 1 1 calc R
C31B C 0.1184(6) 1.3006(4) 0.0438(4) 0.0342(19) Uani 1 1 d .
C32B C 0.0767(6) 1.3631(4) 0.0721(4) 0.042(2) Uani 1 1 d .
H32D H 0.0063 1.3721 0.0597 0.050 Uiso 1 1 calc R
C33B C 0.1310(8) 1.4137(5) 0.1174(5) 0.056(3) Uani 1 1 d .
H33D H 0.0986 1.4566 0.1343 0.067 Uiso 1 1 calc R
C34B C 0.2317(8) 1.4012(5) 0.1377(5) 0.061(3) Uani 1 1 d .
H34D H 0.2701 1.4342 0.1700 0.074 Uiso 1 1 calc R
C35B C 0.2759(7) 1.3397(6) 0.1103(5) 0.057(3) Uani 1 1 d .
H35D H 0.3462 1.3308 0.1233 0.069 Uiso 1 1 calc R
C36B C 0.2199(7) 1.2899(5) 0.0636(4) 0.046(2) Uani 1 1 d .
H36D H 0.2529 1.2479 0.0454 0.056 Uiso 1 1 calc R
C41B C 0.1129(4) 1.1880(3) -0.0567(3) 0.0362(19) Uani 1 1 d G
C42B C 0.1024(4) 1.2015(3) -0.1301(3) 0.041(2) Uani 1 1 d G
H42D H 0.0554 1.2380 -0.1503 0.049 Uiso 1 1 calc R
C43B C 0.1609(4) 1.1613(3) -0.1738(3) 0.056(3) Uani 1 1 d G
H43D H 0.1538 1.1705 -0.2238 0.067 Uiso 1 1 calc R
C44B C 0.2299(4) 1.1077(3) -0.1441(4) 0.065(3) Uani 1 1 d G
H44D H 0.2698 1.0804 -0.1739 0.078 Uiso 1 1 calc R
C45B C 0.2404(4) 1.0943(3) -0.0707(4) 0.061(3) Uani 1 1 d G
H45D H 0.2874 1.0577 -0.0505 0.073 Uiso 1 1 calc R
C46B C 0.1818(4) 1.1344(3) -0.0270(3) 0.047(2) Uani 1 1 d G
H46D H 0.1890 1.1252 0.0230 0.056 Uiso 1 1 calc R

loop_
_atom_site_aniso_label
_atom_site_aniso_U_11
_atom_site_aniso_U_22
_atom_site_aniso_U_33
_atom_site_aniso_U_23
_atom_site_aniso_U_13
_atom_site_aniso_U_12
Ir 0.02644(15) 0.02103(13) 0.02622(13) 0.00103(15) 0.00199(10) 0.00156(15)
C1 0.039(5) 0.025(4) 0.044(5) 0.002(3) 0.011(4) -0.002(4)
C2 0.033(5) 0.029(4) 0.039(4) 0.000(4) -0.006(4) -0.020(4)
C3 0.050(5) 0.011(4) 0.039(5) -0.009(3) 0.009(4) 0.000(3)
C4 0.043(5) 0.010(4) 0.051(5) 0.013(3) 0.000(4) 0.005(3)
C5 0.037(5) 0.022(4) 0.042(5) 0.004(3) -0.001(4) -0.006(3)
C6 0.031(5) 0.061(6) 0.081(7) 0.004(5) 0.015(5) 0.007(4)
C7 0.065(7) 0.069(7) 0.057(6) 0.008(5) -0.027(5) -0.020(6)
C8 0.081(8) 0.036(5) 0.072(7) -0.014(5) 0.022(6) -0.003(5)
C9 0.048(6) 0.029(5) 0.090(7) 0.012(5) -0.008(5) 0.010(4)
C10 0.080(7) 0.044(6) 0.047(5) 0.007(4) 0.018(5) -0.013(5)
P1 0.0380(13) 0.0323(12) 0.0369(11) 0.0031(9) -0.0033(10) -0.0082(10)
C41 0.028(5) 0.068(7) 0.069(6) 0.010(5) 0.000(4) -0.001(4)
C51 0.062(6) 0.058(6) 0.033(5) 0.004(4) -0.020(4) -0.008(5)
C61 0.057(6) 0.041(5) 0.062(6) 0.008(4) -0.011(5) -0.022(5)
C21 0.030(4) 0.024(4) 0.036(4) 0.004(3) -0.004(3) 0.003(3)
C22 0.037(5) 0.028(4) 0.029(4) 0.000(3) 0.002(3) -0.003(3)
C23 0.055(6) 0.032(5) 0.037(4) 0.000(3) 0.016(4) 0.013(4)
C24 0.085(8) 0.045(6) 0.047(5) 0.003(4) 0.027(5) 0.016(5)
C25 0.066(6) 0.042(5) 0.050(5) -0.002(4) 0.018(5) 0.024(5)
C26 0.068(6) 0.030(5) 0.044(5) 0.003(4) 0.012(5) 0.012(4)
C11 0.034(4) 0.025(4) 0.030(4) -0.010(3) 0.002(3) -0.002(3)
C12 0.039(5) 0.032(4) 0.026(4) 0.004(3) 0.002(4) -0.001(4)
C13 0.026(4) 0.028(4) 0.036(4) 0.006(3) -0.004(3) -0.001(3)
O1 0.057(4) 0.033(3) 0.037(3) -0.002(3) 0.017(3) 0.009(3)
C14 0.075(7) 0.059(6) 0.037(5) -0.006(4) 0.030(5) 0.012(5)
C31 0.045(5) 0.034(5) 0.034(4) 0.005(4) 0.014(4) 0.008(4)
C32 0.032(5) 0.063(6) 0.039(5) 0.008(4) 0.010(4) 0.011(4)
C33 0.070(8) 0.084(9) 0.031(5) 0.019(5) 0.010(5) 0.046(6)
C34 0.096(9) 0.048(6) 0.064(7) 0.022(5) 0.035(7) 0.020(6)
C35 0.073(8) 0.045(6) 0.077(7) 0.017(5) 0.007(6) 0.005(5)
C36 0.038(6) 0.057(6) 0.073(7) 0.017(5) -0.001(5) -0.003(5)
B 0.039(5) 0.014(4) 0.033(5) 0.003(3) 0.005(4) 0.005(4)
C11B 0.035(5) 0.036(5) 0.030(4) -0.005(3) 0.002(4) 0.003(4)
C12B 0.034(5) 0.031(5) 0.056(5) -0.007(4) 0.000(4) 0.007(4)
C13B 0.041(6) 0.055(7) 0.084(8) -0.023(6) -0.010(5) 0.011(5)
C14B 0.086(9) 0.057(7) 0.047(6) -0.009(5) -0.028(6) 0.044(6)
C15B 0.096(9) 0.036(5) 0.035(5) 0.003(4) -0.001(5) 0.025(6)
C16B 0.058(6) 0.033(5) 0.041(5) -0.002(4) 0.015(5) 0.013(4)
C21B 0.026(4) 0.032(4) 0.032(4) 0.000(3) -0.006(3) 0.005(3)
C22B 0.025(4) 0.027(4) 0.049(5) -0.004(4) 0.002(4) 0.001(3)
C23B 0.035(5) 0.042(5) 0.035(4) -0.007(4) 0.001(4) -0.003(4)
C24B 0.039(5) 0.038(5) 0.049(5) 0.017(4) 0.003(4) -0.002(4)
C25B 0.048(6) 0.029(5) 0.062(6) 0.003(4) 0.004(5) -0.007(4)
C26B 0.039(5) 0.035(5) 0.035(4) -0.002(4) -0.003(4) -0.007(4)
C31B 0.038(5) 0.031(4) 0.033(4) 0.004(3) 0.005(4) -0.004(4)
C32B 0.043(5) 0.035(5) 0.047(5) -0.009(4) 0.003(4) -0.008(4)
C33B 0.062(7) 0.051(6) 0.058(6) -0.021(5) 0.024(5) -0.016(5)
C34B 0.072(8) 0.062(7) 0.053(6) -0.019(5) 0.017(6) -0.042(6)
C35B 0.040(6) 0.078(8) 0.052(6) -0.007(5) 0.001(5) -0.008(5)
C36B 0.052(6) 0.041(5) 0.048(5) -0.013(4) 0.017(5) 0.000(4)
C41B 0.027(4) 0.028(4) 0.051(5) -0.008(4) -0.003(4) -0.007(3)
C42B 0.039(5) 0.037(5) 0.049(5) -0.020(4) 0.014(4) -0.004(4)
C43B 0.053(6) 0.060(6) 0.059(6) -0.018(5) 0.021(5) -0.017(5)
C44B 0.047(6) 0.047(6) 0.105(9) -0.047(6) 0.030(6) -0.020(5)
C45B 0.024(5) 0.043(6) 0.115(9) -0.019(6) 0.004(5) 0.002(4)
C46B 0.037(5) 0.036(5) 0.067(6) -0.001(4) 0.003(5) -0.002(4)

loop_
_atom_type_symbol
_atom_type_description
_atom_type_scat_dispersion_real
_atom_type_scat_dispersion_imag
_atom_type_scat_source
C C 0.0033 0.0016 'International Tables Vol C Tables 4.2.6.8 and 6.1.1.4'
H H 0.0000 0.0000 'International Tables Vol C Tables 4.2.6.8 and 6.1.1.4'
B B 0.0013 0.0007 'International Tables Vol C Tables 4.2.6.8 and 6.1.1.4'
O O 0.0106 0.0060 'International Tables Vol C Tables 4.2.6.8 and 6.1.1.4'
P P 0.1023 0.0942 'International Tables Vol C Tables 4.2.6.8 and 6.1.1.4'
Ir Ir -1.4442 7.9887 'International Tables Vol C Tables 4.2.6.8 and 6.1.1.4'

loop_
_geom_angle_atom_site_label_1
_geom_angle_atom_site_label_2
_geom_angle_atom_site_label_3
_geom_angle
CT1 Ir C11 126.7(2)
CT1 Ir C22 126.5(2)
C11 Ir C22 89.7(3)
CT1 Ir C2 33.0(2)
C11 Ir C2 101.3(3)
C22 Ir C2 113.8(3)
CT1 Ir C1 32.60(19)
C11 Ir C1 135.0(3)
C22 Ir C1 94.0(3)
C2 Ir C1 37.4(3)
CT1 Ir C3 32.60(18)
C11 Ir C3 96.9(3)
C22 Ir C3 151.4(3)
C2 Ir C3 37.6(3)
C1 Ir C3 61.9(3)
CT1 Ir P1 127.63(5)
C11 Ir P1 87.0(2)
C22 Ir P1 86.1(2)
C2 Ir P1 158.2(2)
C1 Ir P1 138.0(2)
C3 Ir P1 121.9(2)
CT1 Ir C5 31.61(19)
C11 Ir C5 157.6(3)
C22 Ir C5 109.5(3)
C2 Ir C5 60.9(3)
C1 Ir C5 35.7(2)
C3 Ir C5 60.7(3)
P1 Ir C5 105.3(2)
CT1 Ir C4 31.6(2)
C11 Ir C4 124.8(3)
C22 Ir C4 145.4(3)
C2 Ir C4 61.1(3)
C1 Ir C4 60.6(3)
C3 Ir C4 36.0(2)
P1 Ir C4 97.6(2)
C5 Ir C4 36.3(3)
C5 C1 C2 107.2(7)
C5 C1 C6 127.8(7)
C2 C1 C6 124.7(8)
C5 C1 Ir 72.8(4)
C2 C1 Ir 69.3(4)
C6 C1 Ir 128.2(5)
C1 C2 C3 108.3(7)
C1 C2 C7 125.2(8)
C3 C2 C7 126.0(7)
C1 C2 Ir 73.3(4)
C3 C2 Ir 73.7(4)
C7 C2 Ir 125.7(6)
C4 C3 C2 106.6(6)
C4 C3 C8 126.8(8)
C2 C3 C8 126.1(8)
C4 C3 Ir 72.7(4)
C2 C3 Ir 68.7(4)
C8 C3 Ir 129.9(5)
C3 C4 C5 108.5(7)
C3 C4 C9 124.8(7)
C5 C4 C9 126.0(8)
C3 C4 Ir 71.4(4)
C5 C4 Ir 71.3(4)
C9 C4 Ir 130.5(5)
C1 C5 C4 109.3(7)
C1 C5 C10 126.0(7)
C4 C5 C10 123.8(7)
C1 C5 Ir 71.4(4)
C4 C5 Ir 72.3(4)
C10 C5 Ir 131.1(5)
C61 P1 C51 102.8(4)
C61 P1 C41 102.1(4)
C51 P1 C41 104.4(4)
C61 P1 Ir 117.1(3)
C51 P1 Ir 116.2(3)
C41 P1 Ir 112.4(3)
C26 C21 C22 120.1(7)
C26 C21 C13 118.4(6)
C22 C21 C13 121.4(6)
C23 C22 C21 114.8(6)
C23 C22 Ir 117.0(5)
C21 C22 Ir 128.2(5)
C24 C23 C22 123.5(7)
C25 C24 C23 120.4(8)
C26 C25 C24 119.0(8)
C25 C26 C21 122.1(8)
O1 C11 C12 117.9(6)
O1 C11 Ir 113.6(5)
C12 C11 Ir 128.5(5)
C13 C12 C11 125.7(7)
C12 C13 C21 125.8(7)
C12 C13 C31 117.8(6)
C21 C13 C31 116.4(6)
C11 O1 C14 123.3(6)
C32 C31 C36 120.0(8)
C32 C31 C13 120.6(7)
C36 C31 C13 119.5(8)
C31 C32 C33 118.4(9)
C34 C33 C32 120.4(10)
C35 C34 C33 120.9(9)
C36 C35 C34 119.5(10)
C35 C36 C31 120.9(9)
C11B B C21B 109.3(6)
C11B B C31B 109.8(6)
C21B B C31B 107.6(6)
C11B B C41B 109.0(6)
C21B B C41B 110.8(5)
C31B B C41B 110.2(6)
C12B C11B C16B 114.6(7)
C12B C11B B 122.3(7)
C16B C11B B 123.0(7)
C13B C12B C11B 122.9(9)
C14B C13B C12B 121.0(9)
C13B C14B C15B 118.6(9)
C16B C15B C14B 118.7(9)
C15B C16B C11B 124.2(9)
C22B C21B C26B 115.2(7)
C22B C21B B 122.3(7)
C26B C21B B 122.3(6)
C21B C22B C23B 122.3(7)
C24B C23B C22B 120.0(7)
C23B C24B C25B 118.9(7)
C26B C25B C24B 120.8(8)
C25B C26B C21B 122.8(7)
C36B C31B C32B 115.8(7)
C36B C31B B 122.8(7)
C32B C31B B 120.8(7)
C31B C32B C33B 124.0(9)
C34B C33B C32B 119.3(9)
C33B C34B C35B 118.2(9)
C34B C35B C36B 121.5(9)
C31B C36B C35B 121.1(8)
C42B C41B C46B 120.0
C42B C41B B 121.6(4)
C46B C41B B 118.4(4)
C41B C42B C43B 120.0
C44B C43B C42B 120.0
C43B C44B C45B 120.0
C46B C45B C44B 120.0
C45B C46B C41B 120.0

loop_
_geom_bond_atom_site_label_1
_geom_bond_atom_site_label_2
_geom_bond_distance
Ir CT1 1.9286(3)
Ir C11 1.969(7)
Ir C22 2.026(7)
Ir P1 2.294(2)
Ir C1 2.279(7)
Ir C2 2.226(7)
Ir C3 2.293(6)
Ir C5 2.297(7)
Ir C4 2.310(6)
C1 C5 1.404(10)
C1 C2 1.445(10)
C1 C6 1.513(10)
C2 C3 1.458(10)
C2 C7 1.499(10)
C3 C4 1.421(10)
C3 C8 1.493(10)
C4 C5 1.436(10)
C4 C9 1.514(10)
C5 C10 1.502(10)
P1 C61 1.792(8)
P1 C51 1.800(8)
P1 C41 1.810(8)
C21 C26 1.421(10)
C21 C22 1.422(9)
C21 C13 1.460(9)
C22 C23 1.410(9)
C23 C24 1.379(10)
C24 C25 1.376(11)
C25 C26 1.349(11)
C11 O1 1.322(8)
C11 C12 1.416(9)
C12 C13 1.345(10)
C13 C31 1.506(10)
O1 C14 1.470(8)
C31 C32 1.377(10)
C31 C36 1.405(11)
C32 C33 1.413(11)
C33 C34 1.375(14)
C34 C35 1.374(13)
C35 C36 1.365(11)
B C11B 1.630(11)
B C21B 1.643(10)
B C31B 1.660(11)
B C41B 1.693(9)
C11B C12B 1.382(10)
C11B C16B 1.401(10)
C12B C13B 1.378(11)
C13B C14B 1.368(13)
C14B C15B 1.402(13)
C15B C16B 1.372(11)
C21B C22B 1.394(9)
C21B C26B 1.404(9)
C22B C23B 1.400(10)
C23B C24B 1.371(10)
C24B C25B 1.380(11)
C25B C26B 1.365(10)
C31B C36B 1.369(11)
C31B C32B 1.377(10)
C32B C33B 1.384(11)
C33B C34B 1.364(12)
C34B C35B 1.370(13)
C35B C36B 1.399(11)
C41B C42B 1.393(3)
C41B C46B 1.393(3)
C42B C43B 1.393(3)
C43B C44B 1.393(3)
C44B C45B 1.393(3)
C45B C46B 1.393(3)
